data_2240393
loop_
_publ_author_name
'Arfan, Atef'
'Rukiah, Mwaffak'

_publ_section_title
;
 Crystal structures of crotonaldehyde semicarbazone and crotonaldehyde
 thiosemicarbazone from X-ray powder diffraction data
;
_journal_coeditor_code CV5481
_journal_issue 2
_journal_name_full 'Acta Crystallographica Section E'
_journal_page_first 168
_journal_page_last 172
_journal_paper_doi 10.1107/S2056989015000663
_journal_volume 71
_journal_year 2015
_chemical_formula_iupac 'C5 H9 N3 O'
_chemical_formula_moiety 'C5 H9 N3 O'
_chemical_formula_sum 'C5 H9 N3 O'
_chemical_formula_weight 127.15
_chemical_name_common
;
Crotonaldehyde semicarbazone
;
_chemical_name_systematic
;
(<i>E</i>)-2-[(<i>E</i>)-But-2-en-1-ylidene]hydrazinecarboxamide
;
_space_group_IT_number 14
_symmetry_cell_setting monoclinic
_symmetry_space_group_name_Hall '-P 2ybc'
_symmetry_space_group_name_H-M 'P 1 21/c 1'
_audit_creation_method 'from EXP file using GSAS2CIF'
_cell_angle_alpha 90.0
_cell_angle_beta 112.3496(11)
_cell_angle_gamma 90.0
_cell_formula_units_Z 4
_cell_length_a 11.1646(3)
_cell_length_b 5.13891(9)
_cell_length_c 13.0301(2)
_cell_measurement_temperature 298
_cell_volume 691.43(3)
_computing_data_collection
;
<i>WinXPOW</i> (Stoe & Cie, 1999)
;
_computing_data_reduction
;
<i>WinXPOW</i> (Stoe & Cie, 1999)
;
_computing_molecular_graphics
;
ORTEP-3 for Windows (Farrugia, 2012), Mercury (Macrae <i>et al.</i>,
2006)
;
_computing_publication_material
;
publCIF (Westrip, 2010)
;
_computing_structure_refinement
;
GSAS (Larson & Von Dreele, 2004)
;
_computing_structure_solution
;
<i>EXPO2014</i> (Altomare <i>et al.</i>,  2013)
;
_diffrn_ambient_temperature 298
_diffrn_measurement_device_type 'Stoe transmission Stadi-P'
_diffrn_radiation_monochromator 'Ge 111'
_diffrn_radiation_type 'Cu K\a~1~'
_diffrn_radiation_wavelength 1.5406
_exptl_absorpt_coefficient_mu 0.740
_exptl_absorpt_correction_T_max 0.79084
_exptl_absorpt_correction_T_min 0.73511
_exptl_absorpt_process_details
;   GSAS Absorption/surface roughness correction: function number 4
 Flat plate transmission absorption correction
Terms =     0.15189         0.0000
Correction is not refined.
;
_exptl_crystal_density_diffrn 1.222
_exptl_crystal_F_000 272
_pd_calc_method 'Rietveld Refinement'
_pd_char_colour white
_pd_char_particle_morphology 'fine powder'
_pd_instr_dist_mono/spec 130
_pd_instr_dist_spec/detc 173
_pd_instr_dist_src/mono 260
_pd_meas_2theta_range_inc 0.02
_pd_meas_2theta_range_max 79.98
_pd_meas_2theta_range_min 5.0
_pd_meas_number_of_points 3750
_pd_meas_scan_method step
_pd_phase_name (I)
_pd_proc_2theta_range_inc 0.02
_pd_proc_2theta_range_max 80
_pd_proc_2theta_range_min 5
_pd_proc_info_datetime 2014-11-18T14:41:24
_pd_proc_ls_background_function
;   GSAS Background function number 1 with 20 terms.
 Shifted Chebyshev function of 1st kind
      1:    983.478     2:   -916.772     3:    421.914     4:   -92.3775
      5:   -9.18321     6:    30.2365     7:   -2.25826     8:   -10.7421
      9:   -19.9256    10:    25.6982    11:   -24.5216    12:    4.20376
     13:    6.93721    14:   -3.88406    15:   -7.36711    16:    7.71847
     17:   -1.82508    18:  -0.259371    19:  -0.220296    20:   0.765767
;
_pd_proc_ls_peak_cutoff 0.00100
_pd_proc_ls_profile_function
;
CW Profile function number 4 with  21 terms
Pseudovoigt profile coefficients as parameterized in (Thompson <i>et al.</i>,
1987)
Asymmetry correction of Finger <i>et al.</i>,  1994.
Microstrain broadening by P.W. Stephens,  (1999.
Peak tails are ignored  where the intensity is below 0.0010 times the peak
  Aniso. broadening axis   0.0   0.0   1.0
;
_pd_proc_ls_prof_R_factor 0.0273
_pd_proc_ls_prof_wR_expected 0.0286
_pd_proc_ls_prof_wR_factor 0.0357
_pd_proc_number_of_points 3750
_pd_spec_mounting 'Powder loaded into two Mylar foils'
_pd_spec_mount_mode transmission
_pd_spec_shape flat_sheet
_pd_spec_size_axial 8
_pd_spec_size_equat 8
_refine_ls_goodness_of_fit_all 1.27
_refine_ls_hydrogen_treatment noref
_refine_ls_matrix_type full
_refine_ls_number_parameters 121
_refine_ls_number_restraints 0
_refine_ls_shift/su_max 0.03
_refine_ls_shift/su_mean 0.00
_refine_ls_weighting_scheme sigma
_reflns_number_total 421
_cod_data_source_file cv5481sup1.cf
_cod_data_source_block I
_cod_original_sg_symbol_H-M 'P 21/c'
_cod_database_code 2240393

loop_
_symmetry_equiv_pos_site_id
_symmetry_equiv_pos_as_xyz
1 +x,+y,+z
2 -x,+y+1/2,-z+1/2
-1 -x,-y,-z
-2 +x,-y+1/2,+z+1/2

loop_
_atom_site_type_symbol
_atom_site_label
_atom_site_fract_x
_atom_site_fract_y
_atom_site_fract_z
_atom_site_U_iso_or_equiv
_atom_site_thermal_displace_type
_atom_site_occupancy
_atom_site_symmetry_multiplicity
C C1 0.935(2) 0.8319(18) 0.3282(11) 0.057(5) Uiso 1.0 4
H H1a 0.88432 0.92372 0.25964 0.075 Uiso 1.0 4
H H1b 0.96701 0.95714 0.38819 0.075 Uiso 1.0 4
H H1c 1.00844 0.74948 0.31821 0.075 Uiso 1.0 4
C C2 0.855(2) 0.6310(16) 0.3552(13) 0.052(4) Uiso 1.0 4
H H2 0.8297 0.48475 0.30627 0.075 Uiso 1.0 4
C C3 0.8056(15) 0.6448(14) 0.4352(9) 0.033(4) Uiso 1.0 4
H H3 0.80211 0.8092 0.46492 0.05 Uiso 1.0 4
C C4 0.7367(18) 0.4405(17) 0.4558(11) 0.032(4) Uiso 1.0 4
H H4 0.73987 0.27746 0.42622 0.075 Uiso 1.0 4
N N1 0.7027(14) 0.4632(13) 0.5417(7) 0.025(3) Uiso 1.0 4
N N2 0.6313(12) 0.2520(15) 0.5530(7) 0.031(3) Uiso 1.0 4
H H1n2 0.60928 0.12885 0.50191 0.05 Uiso 1.0 4
C C5 0.5708(15) 0.252(2) 0.6285(11) 0.029(4) Uiso 1.0 4
O O1 0.5060(12) 0.0728(12) 0.6388(6) 0.029(3) Uiso 1.0 4
N N3 0.6041(15) 0.4651(13) 0.6956(9) 0.024(3) Uiso 1.0 4
H H1n3 0.55477 0.51321 0.73425 0.05 Uiso 1.0 4
H H2n3 0.67532 0.55182 0.70648 0.05 Uiso 1.0 4

loop_
_atom_type_symbol
_atom_type_number_in_cell
_atom_type_scat_Cromer_Mann_a1
_atom_type_scat_Cromer_Mann_a2
_atom_type_scat_Cromer_Mann_a3
_atom_type_scat_Cromer_Mann_a4
_atom_type_scat_Cromer_Mann_b1
_atom_type_scat_Cromer_Mann_b2
_atom_type_scat_Cromer_Mann_b3
_atom_type_scat_Cromer_Mann_b4
_atom_type_scat_Cromer_Mann_c
_atom_type_scat_dispersion_real
_atom_type_scat_dispersion_imag
_atom_type_scat_source
C 20.0 2.31000 20.8439 1.02000 10.2075 1.58860 0.56870 0.86500 51.6512 0.21560 0.000 0.000 International_Tables_Vol_C
H 36.0 0.49300 10.5109 0.32291 26.1257 0.14019 3.14236 0.04081 57.7997 0.00304 0.000 0.000 International_Tables_Vol_C
N 12.0 12.2126 0.00570 3.13220 9.89330 2.01250 28.9975 1.16630 0.58260 -11.529 0.000 0.000 International_Tables_Vol_C
O 4.0 3.04850 13.2771 2.28680 5.70110 1.54630 0.32390 0.86700 32.9089 0.25080 0.000 0.000 International_Tables_Vol_C

loop_
_geom_angle_atom_site_label_1
_geom_angle_atom_site_label_2
_geom_angle_atom_site_label_3
_geom_angle_site_symmetry_1
_geom_angle_site_symmetry_3
_geom_angle
_geom_angle_publ_flag
H1a C1 H1b 1_555 1_555 108.9 n
H1a C1 H1c 1_555 1_555 108.1 n
H1a C1 C2 1_555 1_555 111.0 n
H1b C1 H1c 1_555 1_555 109.0 n
H1b C1 C2 1_555 1_555 109.9 n
H1c C1 C2 1_555 1_555 109.9 n
C1 C2 H2 1_555 1_555 115.9 n
C1 C2 C3 1_555 1_555 126.9(9) n
H2 C2 C3 1_555 1_555 116.9 n
C2 C3 H3 1_555 1_555 117.3 n
C2 C3 C4 1_555 1_555 121.8(10) n
H3 C3 C4 1_555 1_555 119.4 n
C3 C4 H4 1_555 1_555 119.5 n
C3 C4 N1 1_555 1_555 117.2(12) n
H4 C4 N1 1_555 1_555 120.1 n
C4 N1 N2 1_555 1_555 112.5(9) n
N1 N2 H1n2 1_555 1_555 119.2 n
N1 N2 C5 1_555 1_555 121.9(9) n
H1n2 N2 C5 1_555 1_555 117.6 n
N2 C5 O1 1_555 1_555 123.3(11) n
N2 C5 N3 1_555 1_555 111.6(11) n
O1 C5 N3 1_555 1_555 124.8(11) n
C5 N3 H1n3 1_555 1_555 119.9 n
C5 N3 H2n3 1_555 1_555 121.6 n
H1n3 N3 H2n3 1_555 1_555 118.4 n

loop_
_geom_bond_atom_site_label_1
_geom_bond_atom_site_label_2
_geom_bond_site_symmetry_2
_geom_bond_distance
_geom_bond_publ_flag
C1 C2 1_555 1.493(17) n
C1 H1a 1_555 0.978 n
C1 H1b 1_555 0.970 n
C1 H1c 1_555 0.975 n
C2 C3 1_555 1.353(11) n
C2 H2 1_555 0.956 n
C3 C4 1_555 1.387(13) n
C3 H3 1_555 0.936 n
C4 N1 1_555 1.317(11) n
C4 H4 1_555 0.928 n
N1 N2 1_555 1.387(11) n
N2 H1n2 1_555 0.883 n
N2 C5 1_555 1.390(10) n
C5 O1 1_555 1.210(11) n
C5 N3 1_555 1.361(11) n
N3 H1n3 1_555 0.911 n
N3 H2n3 1_555 0.875 n

loop_
_geom_hbond_atom_site_label_D
_geom_hbond_atom_site_label_H
_geom_hbond_atom_site_label_A
_geom_hbond_site_symmetry_A
_geom_hbond_distance_DH
_geom_hbond_distance_HA
_geom_hbond_distance_DA
_geom_hbond_angle_DHA
_geom_hbond_publ_flag
N3 H2N3 N1 . 0.87 2.33 2.629(19) 100 y
N2 H1N2 O1 -1_656 0.88 2.07 2.910(11) 158 y
N3 H1N3 O1 2_656 0.91 2.04 2.914(18) 162 y

loop_
_geom_torsion_atom_site_label_1
_geom_torsion_atom_site_label_2
_geom_torsion_atom_site_label_3
_geom_torsion_atom_site_label_4
_geom_torsion
_geom_torsion_publ_flag
C4 N1 N2 C5 -171.0(13) n
N2 N1 C4 C3 178.3(13) n
N1 N2 C5 O1 178.6(13) n
N1 N2 C5 N3 -7.4(18) n
C1 C2 C3 C4 -177.3(16) n
C2 C3 C4 N1 174.0(15) n
